data_7045258
loop_
_publ_author_name
'Liu, Guang-Ning'
'Zhao, Ruo-Yu'
'Xu, Hong'
'Wang, Zi-Han'
'Liu, Qi-Sheng'
'Shahid, Malik Zeeshan'
'Miao, Jin-Ling'
'Chen, Guozhu'
'Li, Cuncheng'

_publ_section_title
;
 The structures, water stabilities and photoluminescence properties of two
 types of iodocuprate(i)-based hybrids.
;
_journal_issue 7
_journal_name_full 'Dalton transactions (Cambridge, England : 2003)'
_journal_page_first 2306
_journal_page_last 2317
_journal_paper_doi 10.1039/c7dt04558a
_journal_volume 47
_journal_year 2018
_chemical_formula_moiety 'Cu2 I3, C9 H17 N2'
_chemical_formula_sum 'C9 H17 Cu2 I3 N2'
_chemical_formula_weight 661.03
_space_group_crystal_system orthorhombic
_space_group_IT_number 61
_space_group_name_Hall '-P 2ac 2ab'
_space_group_name_H-M_alt 'P b c a'
_symmetry_space_group_name_Hall '-P 2ac 2ab'
_symmetry_space_group_name_H-M 'P b c a'
_atom_sites_solution_hydrogens geom
_audit_creation_date 2017-06-14
_audit_creation_method
;
Olex2 1.2
(compiled 2017.03.28 svn.r3405 for OlexSys, GUI svn.r5337)
;
_audit_update_record
;
2017-09-12 deposited with the CCDC.
2018-01-11 downloaded from the CCDC.
;
_cell_angle_alpha 90
_cell_angle_beta 90
_cell_angle_gamma 90
_cell_formula_units_Z 8
_cell_length_a 17.1587(8)
_cell_length_b 8.5115(4)
_cell_length_c 22.2671(12)
_cell_measurement_reflns_used 3061
_cell_measurement_temperature 293(2)
_cell_measurement_theta_max 28.4360
_cell_measurement_theta_min 3.8340
_cell_volume 3252.0(3)
_computing_cell_refinement
;
CrysAlisPro, Agilent Technologies,
Version 1.171.35.21 (release 20-01-2012 CrysAlis171 .NET)
;
_computing_data_collection
;
CrysAlisPro, Agilent Technologies,
Version 1.171.35.21 (release 20-01-2012 CrysAlis171 .NET)
;
_computing_data_reduction
;
CrysAlisPro, Agilent Technologies,
Version 1.171.35.21 (release 20-01-2012 CrysAlis171 .NET)
;
_computing_molecular_graphics 'Olex2 (Dolomanov et al., 2009)'
_computing_publication_material 'Olex2 (Dolomanov et al., 2009)'
_computing_structure_refinement 'XL (Sheldrick, 2008)'
_computing_structure_solution 'SHELXS-97 (Sheldrick, 1990)'
_diffrn_ambient_temperature 293(2)
_diffrn_detector_area_resol_mean 16.0355
_diffrn_measured_fraction_theta_full 0.998
_diffrn_measured_fraction_theta_max 0.998
_diffrn_measurement_device_type 'multiwire proportional'
_diffrn_measurement_method 'phi and omega scans'
_diffrn_radiation_monochromator graphite
_diffrn_radiation_type MoK\a
_diffrn_radiation_wavelength 0.71073
_diffrn_reflns_av_R_equivalents 0.0343
_diffrn_reflns_av_unetI/netI 0.0351
_diffrn_reflns_Laue_measured_fraction_full 0.998
_diffrn_reflns_Laue_measured_fraction_max 0.998
_diffrn_reflns_limit_h_max 20
_diffrn_reflns_limit_h_min -18
_diffrn_reflns_limit_k_max 9
_diffrn_reflns_limit_k_min -10
_diffrn_reflns_limit_l_max 26
_diffrn_reflns_limit_l_min -24
_diffrn_reflns_number 10111
_diffrn_reflns_point_group_measured_fraction_full 0.998
_diffrn_reflns_point_group_measured_fraction_max 0.998
_diffrn_reflns_theta_full 25.242
_diffrn_reflns_theta_max 25.498
_diffrn_reflns_theta_min 2.997
_exptl_absorpt_coefficient_mu 8.291
_exptl_absorpt_correction_T_max 1.00000
_exptl_absorpt_correction_T_min 0.23330
_exptl_absorpt_correction_type multi-scan
_exptl_absorpt_process_details
;
CrysAlisPro, Agilent Technologies,
Version 1.171.36.28 (release 01-02-2013 CrysAlis171 .NET)
(compiled Feb  1 2013,16:14:44)
Empirical absorption correction using spherical harmonics,
 implemented in SCALE3 ABSPACK scaling algorithm.
;
_exptl_crystal_colour colorless
_exptl_crystal_density_diffrn 2.700
_exptl_crystal_density_meas ?
_exptl_crystal_density_method 'not measured'
_exptl_crystal_description chip
_exptl_crystal_F_000 2416
_exptl_crystal_preparation Luminescent
_exptl_crystal_size_max 0.28
_exptl_crystal_size_mid 0.26
_exptl_crystal_size_min 0.25
_refine_diff_density_max 1.945
_refine_diff_density_min -1.830
_refine_diff_density_rms 0.158
_refine_ls_extinction_method none
_refine_ls_goodness_of_fit_ref 1.007
_refine_ls_hydrogen_treatment constr
_refine_ls_matrix_type full
_refine_ls_number_parameters 145
_refine_ls_number_reflns 3026
_refine_ls_number_restraints 0
_refine_ls_restrained_S_all 1.007
_refine_ls_R_factor_all 0.0522
_refine_ls_R_factor_gt 0.0400
_refine_ls_shift/su_max 0.003
_refine_ls_shift/su_mean 0.000
_refine_ls_structure_factor_coef Fsqd
_refine_ls_weighting_details 'w=1/[\s^2^(Fo^2^)+(0.0920P)^2^] where P=(Fo^2^+2Fc^2^)/3'
_refine_ls_weighting_scheme calc
_refine_ls_wR_factor_gt 0.1220
_refine_ls_wR_factor_ref 0.1347
_reflns_Friedel_coverage 0.000
_reflns_number_gt 2507
_reflns_number_total 3026
_reflns_threshold_expression 'I > 2\s(I)'
_cod_data_source_file c7dt04558a2.cif
_cod_data_source_block compound_5
_cod_depositor_comments
;
The following automatic conversions were performed:

'_exptl_crystal_density_meas' value 'not measured' was changed to '?'
- the value is perceived as not measured.

Automatic conversion script
Id: cif_fix_values 4973 2017-02-22 13:04:09Z antanas 

 Adding full bibliography for 7045253--7045258.cif.
;
_cod_database_code 7045258
_shelx_shelxl_version_number 2014/7
_shelx_space_group_comment
;
The symmetry employed for this shelxl refinement is uniquely defined
by the following loop, which should always be used as a source of
symmetry information in preference to the above space-group names.
They are only intended as comments.
;
_shelx_estimated_absorpt_t_max 'not measured'
_shelx_estimated_absorpt_t_min 'not measured'
_olex2_refinement_description
;
1. Fixed Uiso
 At 1.2 times of:
  All C(H,H) groups, All N(H) groups
2.a Secondary CH2 refined with riding coordinates:
 C1(H1A,H1B), C2(H2A,H2B), C3(H3A,H3B), C4(H4A,H4B), C5(H5A,H5B), C7(H7A,H7B),
 C8(H8A,H8B), C9(H9A,H9B)
2.b Aromatic/amide H refined with riding coordinates:
 N2(H2)
;
_olex2_submission_special_instructions 'No special instructions were received'

loop_
_space_group_symop_operation_xyz
'x, y, z'
'-x+1/2, -y, z+1/2'
'-x, y+1/2, -z+1/2'
'x+1/2, -y+1/2, -z'
'-x, -y, -z'
'x-1/2, y, -z-1/2'
'x, -y-1/2, z-1/2'
'-x-1/2, y-1/2, z'

loop_
_atom_site_label
_atom_site_type_symbol
_atom_site_fract_x
_atom_site_fract_y
_atom_site_fract_z
_atom_site_U_iso_or_equiv
_atom_site_adp_type
_atom_site_occupancy
_atom_site_site_symmetry_order
_atom_site_calc_flag
_atom_site_refinement_flags_posn
Cu1 Cu 0.21842(3) 0.54863(5) 0.64746(2) 0.06998(16) Uani 1 1 d .
Cu2 Cu 0.29320(3) 0.30820(6) 0.59709(3) 0.08975(18) Uani 1 1 d .
I1 I 0.21940(2) 0.29906(2) 0.71062(2) 0.04480(6) Uani 1 1 d .
I2 I 0.30834(2) 0.57125(2) 0.54440(2) 0.04489(6) Uani 1 1 d .
I3 I 0.07942(2) 0.64096(2) 0.60739(2) 0.04485(6) Uani 1 1 d .
N1 N 0.41481(15) 0.1178(3) 0.34648(11) 0.0421(7) Uani 1 1 d .
N2 N 0.39139(19) 0.0572(3) 0.44504(13) 0.0603(10) Uani 1 1 d .
H2 H 0.3951 0.0858 0.4820 0.072 Uiso 1 1 calc R
C1 C 0.4561(2) 0.2093(4) 0.29887(14) 0.0551(11) Uani 1 1 d .
H1A H 0.5115 0.2086 0.3075 0.066 Uiso 1 1 calc R
H1B H 0.4485 0.1569 0.2606 0.066 Uiso 1 1 calc R
C2 C 0.4298(3) 0.3743(4) 0.29323(16) 0.0679(13) Uani 1 1 d .
H2A H 0.3734 0.3761 0.2951 0.082 Uiso 1 1 calc R
H2B H 0.4449 0.4127 0.2539 0.082 Uiso 1 1 calc R
C3 C 0.4606(3) 0.4849(4) 0.33936(17) 0.0708(13) Uani 1 1 d .
H3A H 0.4398 0.5886 0.3311 0.085 Uiso 1 1 calc R
H3B H 0.5168 0.4909 0.3348 0.085 Uiso 1 1 calc R
C4 C 0.4431(3) 0.4451(4) 0.40327(16) 0.0638(12) Uani 1 1 d .
H4A H 0.3871 0.4501 0.4090 0.077 Uiso 1 1 calc R
H4B H 0.4663 0.5250 0.4287 0.077 Uiso 1 1 calc R
C5 C 0.4714(2) 0.2848(4) 0.42462(15) 0.0605(11) Uani 1 1 d .
H5A H 0.5250 0.2712 0.4117 0.073 Uiso 1 1 calc R
H5B H 0.4712 0.2840 0.4682 0.073 Uiso 1 1 calc R
C6 C 0.42441(17) 0.1461(3) 0.40263(13) 0.0387(8) Uani 1 1 d .
C7 C 0.3488(3) -0.0884(4) 0.4306(2) 0.0811(13) Uani 1 1 d .
H7A H 0.3844 -0.1769 0.4296 0.097 Uiso 1 1 calc R
H7B H 0.3092 -0.1087 0.4607 0.097 Uiso 1 1 calc R
C8 C 0.3123(2) -0.0666(5) 0.3714(2) 0.0723(14) Uani 1 1 d .
H8A H 0.2887 -0.1649 0.3589 0.087 Uiso 1 1 calc R
H8B H 0.2711 0.0108 0.3748 0.087 Uiso 1 1 calc R
C9 C 0.3676(2) -0.0154(4) 0.32517(18) 0.0643(11) Uani 1 1 d .
H9A H 0.3393 0.0154 0.2894 0.077 Uiso 1 1 calc R
H9B H 0.4017 -0.1021 0.3147 0.077 Uiso 1 1 calc R

loop_
_atom_site_aniso_label
_atom_site_aniso_U_11
_atom_site_aniso_U_22
_atom_site_aniso_U_33
_atom_site_aniso_U_23
_atom_site_aniso_U_13
_atom_site_aniso_U_12
Cu1 0.0724(3) 0.0458(2) 0.0918(3) 0.0295(2) -0.0010(2) 0.0044(2)
Cu2 0.0800(3) 0.0587(2) 0.1305(4) 0.0528(2) 0.0308(3) 0.0218(2)
I1 0.06612(13) 0.02715(8) 0.04114(10) 0.00570(8) 0.00957(9) 0.00347(8)
I2 0.05039(11) 0.03650(9) 0.04777(11) 0.01057(8) 0.01349(9) 0.00089(9)
I3 0.03657(10) 0.05002(11) 0.04797(11) 0.00527(9) 0.00203(8) -0.00336(9)
N1 0.0536(15) 0.0371(12) 0.0357(13) -0.0009(10) 0.0009(11) -0.0025(11)
N2 0.084(2) 0.0495(16) 0.0472(15) 0.0011(12) 0.0118(15) -0.0116(16)
C1 0.079(2) 0.0504(18) 0.0357(16) -0.0026(14) 0.0099(17) -0.0039(18)
C2 0.111(3) 0.0447(18) 0.0486(19) 0.0155(15) -0.002(2) -0.008(2)
C3 0.092(3) 0.0456(18) 0.074(2) 0.0055(18) -0.005(2) -0.011(2)
C4 0.086(3) 0.0464(18) 0.059(2) -0.0172(15) 0.0062(19) -0.0090(19)
C5 0.077(2) 0.0614(19) 0.0426(17) -0.0076(16) -0.0229(16) -0.0224(18)
C6 0.0440(16) 0.0346(14) 0.0373(15) -0.0002(12) 0.0022(13) 0.0012(12)
C7 0.097(3) 0.0474(18) 0.099(3) 0.0052(19) 0.047(2) -0.017(2)
C8 0.055(2) 0.055(2) 0.107(3) 0.002(2) -0.006(2) -0.0193(17)
C9 0.075(2) 0.0474(18) 0.070(2) -0.0047(17) -0.0263(18) -0.0090(17)

loop_
_atom_type_symbol
_atom_type_description
_atom_type_scat_dispersion_real
_atom_type_scat_dispersion_imag
_atom_type_scat_source
C C 0.0033 0.0016 'International Tables Vol C Tables 4.2.6.8 and 6.1.1.4'
H H 0.0000 0.0000 'International Tables Vol C Tables 4.2.6.8 and 6.1.1.4'
N N 0.0061 0.0033 'International Tables Vol C Tables 4.2.6.8 and 6.1.1.4'
Cu Cu 0.3201 1.2651 'International Tables Vol C Tables 4.2.6.8 and 6.1.1.4'
I I -0.4742 1.8119 'International Tables Vol C Tables 4.2.6.8 and 6.1.1.4'

loop_
_geom_angle_atom_site_label_1
_geom_angle_atom_site_label_2
_geom_angle_atom_site_label_3
_geom_angle
_geom_angle_site_symmetry_1
_geom_angle_site_symmetry_3
Cu2 Cu1 Cu2 122.11(3) 8_665 .
Cu2 Cu1 I1 128.32(2) . 8_665
Cu2 Cu1 I1 172.18(3) 8_665 .
Cu2 Cu1 I1 64.892(19) 8_665 8_665
Cu2 Cu1 I2 67.005(19) 8_665 .
Cu2 Cu1 I2 55.702(17) . .
Cu2 Cu1 I3 121.11(2) . .
Cu2 Cu1 I3 60.994(18) 8_665 .
I1 Cu1 Cu2 65.707(18) . .
I1 Cu1 I1 111.05(2) . 8_665
I1 Cu1 I2 98.777(17) 8_665 .
I1 Cu1 I2 120.745(19) . .
I1 Cu1 I3 115.89(2) . .
I3 Cu1 I1 106.742(17) . 8_665
I3 Cu1 I2 101.566(19) . .
Cu1 Cu2 Cu1 117.02(3) 8_655 .
Cu1 Cu2 I1 55.181(17) . .
Cu1 Cu2 I1 62.376(19) 8_655 .
Cu1 Cu2 I2 178.53(3) 8_655 .
Cu1 Cu2 I2 61.199(17) 8_655 8_655
Cu1 Cu2 I2 114.43(2) . 8_655
Cu1 Cu2 I3 62.885(17) 8_655 8_655
I1 Cu2 I2 94.195(17) . 8_655
I2 Cu2 Cu1 64.321(16) . .
I2 Cu2 I1 118.86(2) . .
I2 Cu2 I2 119.04(2) . 8_655
I2 Cu2 I3 115.73(2) . 8_655
I3 Cu2 Cu1 141.54(3) 8_655 .
I3 Cu2 I1 106.29(2) 8_655 .
I3 Cu2 I2 99.104(17) 8_655 8_655
Cu1 I1 Cu1 111.36(2) . 8_655
Cu1 I1 Cu2 59.111(16) . .
Cu1 I1 Cu2 52.731(15) 8_655 .
Cu1 I2 Cu2 51.795(15) . 8_665
Cu2 I2 Cu1 59.977(17) . .
Cu2 I2 Cu2 111.29(2) . 8_665
Cu2 I3 Cu1 56.121(16) 8_665 .
C6 N1 C1 122.2(3) . .
C6 N1 C9 121.9(3) . .
C9 N1 C1 115.7(3) . .
C6 N2 H2 118.9 . .
C6 N2 C7 122.1(3) . .
C7 N2 H2 118.9 . .
N1 C1 H1A 108.7 . .
N1 C1 H1B 108.7 . .
H1A C1 H1B 107.6 . .
C2 C1 N1 114.2(3) . .
C2 C1 H1A 108.7 . .
C2 C1 H1B 108.7 . .
C1 C2 H2A 108.4 . .
C1 C2 H2B 108.4 . .
C1 C2 C3 115.7(3) . .
H2A C2 H2B 107.4 . .
C3 C2 H2A 108.4 . .
C3 C2 H2B 108.4 . .
C2 C3 H3A 108.2 . .
C2 C3 H3B 108.2 . .
C2 C3 C4 116.2(3) . .
H3A C3 H3B 107.4 . .
C4 C3 H3A 108.2 . .
C4 C3 H3B 108.2 . .
C3 C4 H4A 108.3 . .
C3 C4 H4B 108.3 . .
C3 C4 C5 115.8(3) . .
H4A C4 H4B 107.4 . .
C5 C4 H4A 108.3 . .
C5 C4 H4B 108.3 . .
C4 C5 H5A 108.4 . .
C4 C5 H5B 108.4 . .
H5A C5 H5B 107.5 . .
C6 C5 C4 115.3(3) . .
C6 C5 H5A 108.4 . .
C6 C5 H5B 108.4 . .
N1 C6 N2 121.8(3) . .
N1 C6 C5 122.0(3) . .
N2 C6 C5 116.1(3) . .
N2 C7 H7A 110.2 . .
N2 C7 H7B 110.2 . .
H7A C7 H7B 108.5 . .
C8 C7 N2 107.5(3) . .
C8 C7 H7A 110.2 . .
C8 C7 H7B 110.2 . .
C7 C8 H8A 109.0 . .
C7 C8 H8B 109.0 . .
H8A C8 H8B 107.8 . .
C9 C8 C7 113.0(3) . .
C9 C8 H8A 109.0 . .
C9 C8 H8B 109.0 . .
N1 C9 H9A 109.4 . .
N1 C9 H9B 109.4 . .
C8 C9 N1 111.0(3) . .
C8 C9 H9A 109.4 . .
C8 C9 H9B 109.4 . .
H9A C9 H9B 108.0 . .

loop_
_geom_bond_atom_site_label_1
_geom_bond_atom_site_label_2
_geom_bond_distance
_geom_bond_site_symmetry_2
Cu1 Cu2 2.4857(7) 8_665
Cu1 Cu2 2.6631(7) .
Cu1 I1 2.5477(5) .
Cu1 I1 2.7675(5) 8_665
Cu1 I2 2.7720(6) .
Cu1 I3 2.6650(6) .
Cu2 Cu1 2.4858(7) 8_655
Cu2 I1 2.8285(7) .
Cu2 I2 2.5410(5) .
Cu2 I2 2.9119(6) 8_655
Cu2 I3 2.6185(6) 8_655
I1 Cu1 2.7676(5) 8_655
I2 Cu2 2.9119(6) 8_665
I3 Cu2 2.6185(6) 8_665
N1 C1 1.494(4) .
N1 C6 1.284(4) .
N1 C9 1.472(4) .
N2 H2 0.8600 .
N2 C6 1.336(4) .
N2 C7 1.475(5) .
C1 H1A 0.9700 .
C1 H1B 0.9700 .
C1 C2 1.481(5) .
C2 H2A 0.9700 .
C2 H2B 0.9700 .
C2 C3 1.490(5) .
C3 H3A 0.9700 .
C3 H3B 0.9700 .
C3 C4 1.493(5) .
C4 H4A 0.9700 .
C4 H4B 0.9700 .
C4 C5 1.525(5) .
C5 H5A 0.9700 .
C5 H5B 0.9700 .
C5 C6 1.511(4) .
C7 H7A 0.9700 .
C7 H7B 0.9700 .
C7 C8 1.471(6) .
C8 H8A 0.9700 .
C8 H8B 0.9700 .
C8 C9 1.466(6) .
C9 H9A 0.9700 .
C9 H9B 0.9700 .
